data_4324174
loop_
_publ_author_name
'Nadia Marino'
'Oluwatayo. F. Ikotun'
'Miguel Julve'
'Francesc Lloret'
'Juan Cano'
'Robert P. Doyle'

_publ_section_title
;
 Pyrophosphate-Mediated Magnetic Interactions in Cu(II) Coordination
 Complexes
;
_journal_name_full 'Inorganic Chemistry'
_journal_page_first 378
_journal_page_last 389
_journal_paper_doi 10.1021/ic1020884
_journal_volume 50
_journal_year 2011
_chemical_formula_moiety 'C20 H20 Cu2 N4 O14 P4'
_chemical_formula_sum 'C20 H20 Cu2 N4 O14 P4'
_chemical_formula_weight 791.36
_chemical_name_systematic
; 
 ? 
;
_space_group_IT_number 2
_symmetry_cell_setting triclinic
_symmetry_space_group_name_Hall '-P 1'
_symmetry_space_group_name_H-M 'P -1'
_atom_sites_solution_hydrogens geom
_atom_sites_solution_primary direct
_atom_sites_solution_secondary difmap
_audit_creation_method SHELXL-97
_cell_angle_alpha 110.133(2)
_cell_angle_beta 110.318(2)
_cell_angle_gamma 98.579(2)
_cell_formula_units_Z 1
_cell_length_a 8.7298(9)
_cell_length_b 9.0086(9)
_cell_length_c 10.0823(10)
_cell_measurement_reflns_used 3511
_cell_measurement_temperature 98(2)
_cell_measurement_theta_max 28.27
_cell_measurement_theta_min 2.38
_cell_volume 664.83(12)
_computing_cell_refinement 'Bruker SMART'
_computing_data_collection 'Bruker SMART'
_computing_data_reduction 'Bruker SAINT'
_computing_molecular_graphics 'Bruker SHELXTL'
_computing_publication_material 'Bruker SHELXTL'
_computing_structure_refinement 'SHELXL-97 (Sheldrick, 1997)'
_computing_structure_solution 'SHELXS-97 (Sheldrick, 1990)'
_diffrn_ambient_temperature 98(2)
_diffrn_measured_fraction_theta_full 0.986
_diffrn_measured_fraction_theta_max 0.986
_diffrn_measurement_device_type 'CCD area detector'
_diffrn_measurement_method 'phi and omega scans'
_diffrn_radiation_monochromator graphite
_diffrn_radiation_source 'fine-focus sealed tube'
_diffrn_radiation_type MoK\a
_diffrn_radiation_wavelength 0.71073
_diffrn_reflns_av_R_equivalents 0.0147
_diffrn_reflns_av_sigmaI/netI 0.0212
_diffrn_reflns_limit_h_max 11
_diffrn_reflns_limit_h_min -11
_diffrn_reflns_limit_k_max 11
_diffrn_reflns_limit_k_min -11
_diffrn_reflns_limit_l_max 12
_diffrn_reflns_limit_l_min -12
_diffrn_reflns_number 6174
_diffrn_reflns_theta_full 27.10
_diffrn_reflns_theta_max 27.10
_diffrn_reflns_theta_min 2.38
_exptl_absorpt_coefficient_mu 1.922
_exptl_absorpt_correction_T_max 0.906
_exptl_absorpt_correction_T_min 0.685
_exptl_absorpt_correction_type empirical
_exptl_absorpt_process_details sadabs
_exptl_crystal_colour light-blue
_exptl_crystal_density_diffrn 1.977
_exptl_crystal_density_method 'not measured'
_exptl_crystal_description parallelepiped
_exptl_crystal_F_000 398
_exptl_crystal_size_max 0.20
_exptl_crystal_size_mid 0.05
_exptl_crystal_size_min 0.05
_refine_diff_density_max 1.286
_refine_diff_density_min -0.335
_refine_diff_density_rms 0.147
_refine_ls_extinction_method none
_refine_ls_goodness_of_fit_ref 1.049
_refine_ls_hydrogen_treatment riding
_refine_ls_matrix_type full
_refine_ls_number_parameters 199
_refine_ls_number_reflns 2893
_refine_ls_number_restraints 0
_refine_ls_restrained_S_all 1.049
_refine_ls_R_factor_all 0.0401
_refine_ls_R_factor_gt 0.0368
_refine_ls_shift/su_max 0.001
_refine_ls_shift/su_mean 0.000
_refine_ls_structure_factor_coef Fsqd
_refine_ls_weighting_details 'calc w=1/[\s^2^(Fo^2^)+(0.0900P)^2^+0.2290P] where P=(Fo^2^+2Fc^2^)/3'
_refine_ls_weighting_scheme calc
_refine_ls_wR_factor_gt 0.1138
_refine_ls_wR_factor_ref 0.1175
_reflns_number_gt 2632
_reflns_number_total 2893
_reflns_threshold_expression >2sigma(I)
_cod_data_source_file ic1020884_si_002_2.cif
_cod_data_source_block 1b
_cod_database_code 4324174

loop_
_symmetry_equiv_pos_as_xyz
'x, y, z'
'-x, -y, -z'

loop_
_atom_site_label
_atom_site_type_symbol
_atom_site_fract_x
_atom_site_fract_y
_atom_site_fract_z
_atom_site_U_iso_or_equiv
_atom_site_adp_type
_atom_site_occupancy
_atom_site_symmetry_multiplicity
_atom_site_calc_flag
_atom_site_refinement_flags
_atom_site_disorder_assembly
_atom_site_disorder_group
Cu1 Cu 0.50059(4) -0.25353(4) -0.23723(4) 0.01395(14) Uani 1 1 d . . .
P1 P 0.67959(8) 0.12874(8) -0.02656(8) 0.01289(18) Uani 1 1 d . . .
P2 P 0.81855(8) -0.11545(8) 0.06992(8) 0.01350(18) Uani 1 1 d . . .
O1 O 0.5599(2) -0.0163(2) -0.1797(2) 0.0165(4) Uani 1 1 d . . .
O2 O 0.5938(2) 0.2389(2) 0.0508(2) 0.0166(4) Uani 1 1 d . . .
O3 O 0.8173(2) 0.2387(2) -0.0457(2) 0.0176(4) Uani 1 1 d . . .
H3A H 0.8660 0.1809 -0.0879 0.026 Uiso 1 1 calc R . .
O4 O 0.7847(2) 0.0612(2) 0.0942(2) 0.0167(4) Uani 1 1 d . . .
O5 O 0.7354(2) -0.2279(2) -0.1029(2) 0.0166(4) Uani 1 1 d . . .
O6 O 1.0055(2) -0.0832(2) 0.1564(2) 0.0179(4) Uani 1 1 d . . .
O7 O 0.7241(2) -0.1819(2) 0.1549(2) 0.0188(4) Uani 1 1 d . . .
H7A H 0.6205 -0.2007 0.1082 0.028 Uiso 1 1 calc R . .
N1 N 0.2818(3) -0.3044(3) -0.4198(3) 0.0153(5) Uani 1 1 d . . .
N2 N 0.4475(3) -0.4990(3) -0.3389(3) 0.0155(4) Uani 1 1 d . . .
C1 C 0.2054(4) -0.1933(3) -0.4492(3) 0.0181(5) Uani 1 1 d . . .
H1 H 0.2523 -0.0826 -0.3767 0.022 Uiso 1 1 calc R . .
C2 C 0.0584(4) -0.2391(4) -0.5849(3) 0.0226(6) Uani 1 1 d . . .
H2 H 0.0064 -0.1605 -0.6023 0.027 Uiso 1 1 calc R . .
C3 C -0.0098(4) -0.4029(4) -0.6939(4) 0.0252(6) Uani 1 1 d . . .
H3 H -0.1076 -0.4358 -0.7861 0.030 Uiso 1 1 calc R . .
C4 C 0.0699(4) -0.5183(4) -0.6638(3) 0.0232(6) Uani 1 1 d . . .
H4 H 0.0265 -0.6293 -0.7356 0.028 Uiso 1 1 calc R . .
C5 C 0.2151(3) -0.4645(3) -0.5249(3) 0.0169(5) Uani 1 1 d . . .
C6 C 0.3083(3) -0.5773(3) -0.4784(3) 0.0162(5) Uani 1 1 d . . .
C7 C 0.2595(4) -0.7453(3) -0.5667(3) 0.0201(6) Uani 1 1 d . . .
H7 H 0.1647 -0.7957 -0.6634 0.024 Uiso 1 1 calc R . .
C8 C 0.3529(4) -0.8389(4) -0.5102(4) 0.0230(6) Uani 1 1 d . . .
H8 H 0.3213 -0.9531 -0.5681 0.028 Uiso 1 1 calc R . .
C9 C 0.4948(4) -0.7598(4) -0.3656(4) 0.0233(6) Uani 1 1 d . . .
H9 H 0.5592 -0.8202 -0.3248 0.028 Uiso 1 1 calc R . .
C10 C 0.5383(4) -0.5899(4) -0.2837(3) 0.0207(6) Uani 1 1 d . . .
H10 H 0.6335 -0.5366 -0.1872 0.025 Uiso 1 1 calc R . .

loop_
_atom_site_aniso_label
_atom_site_aniso_U_11
_atom_site_aniso_U_22
_atom_site_aniso_U_33
_atom_site_aniso_U_23
_atom_site_aniso_U_13
_atom_site_aniso_U_12
Cu1 0.0129(2) 0.0114(2) 0.0122(2) 0.00267(15) 0.00223(15) 0.00310(14)
P1 0.0115(3) 0.0114(3) 0.0134(3) 0.0039(3) 0.0041(3) 0.0033(3)
P2 0.0117(3) 0.0131(3) 0.0133(4) 0.0044(3) 0.0038(3) 0.0044(3)
O1 0.0167(9) 0.0113(9) 0.0144(9) 0.0036(7) 0.0016(8) 0.0027(7)
O2 0.0160(9) 0.0163(9) 0.0184(10) 0.0066(8) 0.0081(8) 0.0070(7)
O3 0.0177(9) 0.0152(9) 0.0208(10) 0.0061(8) 0.0106(8) 0.0057(7)
O4 0.0184(9) 0.0137(9) 0.0125(9) 0.0033(7) 0.0022(8) 0.0064(7)
O5 0.0140(9) 0.0166(9) 0.0155(10) 0.0040(8) 0.0045(8) 0.0055(7)
O6 0.0127(9) 0.0190(10) 0.0165(10) 0.0041(8) 0.0036(8) 0.0049(7)
O7 0.0151(9) 0.0221(10) 0.0203(10) 0.0108(8) 0.0069(8) 0.0061(8)
N1 0.0130(10) 0.0168(11) 0.0136(11) 0.0057(9) 0.0046(9) 0.0028(9)
N2 0.0161(11) 0.0147(11) 0.0140(11) 0.0050(9) 0.0060(9) 0.0041(9)
C1 0.0181(13) 0.0170(13) 0.0175(13) 0.0065(11) 0.0067(11) 0.0052(10)
C2 0.0207(14) 0.0270(15) 0.0204(14) 0.0130(12) 0.0050(12) 0.0106(12)
C3 0.0197(14) 0.0275(16) 0.0180(14) 0.0082(12) -0.0005(12) 0.0043(12)
C4 0.0241(15) 0.0174(14) 0.0163(14) 0.0022(11) 0.0028(12) 0.0017(11)
C5 0.0176(13) 0.0156(13) 0.0153(13) 0.0049(10) 0.0071(11) 0.0031(10)
C6 0.0147(12) 0.0166(13) 0.0143(12) 0.0046(10) 0.0064(10) 0.0013(10)
C7 0.0224(14) 0.0174(14) 0.0153(13) 0.0034(11) 0.0075(11) 0.0020(11)
C8 0.0346(16) 0.0138(13) 0.0234(15) 0.0063(11) 0.0174(13) 0.0068(12)
C9 0.0302(16) 0.0217(14) 0.0247(15) 0.0122(12) 0.0151(13) 0.0121(12)
C10 0.0228(14) 0.0217(14) 0.0178(14) 0.0091(11) 0.0077(11) 0.0081(11)

loop_
_atom_type_symbol
_atom_type_description
_atom_type_scat_dispersion_real
_atom_type_scat_dispersion_imag
_atom_type_scat_source
C C 0.0033 0.0016 'International Tables Vol C Tables 4.2.6.8 and 6.1.1.4'
H H 0.0000 0.0000 'International Tables Vol C Tables 4.2.6.8 and 6.1.1.4'
N N 0.0061 0.0033 'International Tables Vol C Tables 4.2.6.8 and 6.1.1.4'
O O 0.0106 0.0060 'International Tables Vol C Tables 4.2.6.8 and 6.1.1.4'
P P 0.1023 0.0942 'International Tables Vol C Tables 4.2.6.8 and 6.1.1.4'
Cu Cu 0.3201 1.2651 'International Tables Vol C Tables 4.2.6.8 and 6.1.1.4'

loop_
_geom_angle_atom_site_label_1
_geom_angle_atom_site_label_2
_geom_angle_atom_site_label_3
_geom_angle
_geom_angle_site_symmetry_1
_geom_angle_site_symmetry_3
_geom_angle_publ_flag
O1 Cu1 O5 90.45(8) . . ?
O1 Cu1 N2 166.95(9) . . ?
O5 Cu1 N2 91.42(9) . . ?
O1 Cu1 N1 93.43(9) . . ?
O5 Cu1 N1 164.37(9) . . ?
N2 Cu1 N1 81.49(10) . . ?
O1 Cu1 O2 94.98(8) . 2_655 ?
O5 Cu1 O2 93.72(8) . 2_655 ?
N2 Cu1 O2 97.78(8) . 2_655 ?
N1 Cu1 O2 101.00(8) . 2_655 ?
O1 Cu1 Cu1 48.61(6) . 2_655 ?
O5 Cu1 Cu1 88.89(6) . 2_655 ?
N2 Cu1 Cu1 144.33(7) . 2_655 ?
N1 Cu1 Cu1 105.00(7) . 2_655 ?
O2 Cu1 Cu1 46.66(5) 2_655 2_655 ?
O2 P1 O1 114.91(11) . . ?
O2 P1 O3 107.79(11) . . ?
O1 P1 O3 111.35(11) . . ?
O2 P1 O4 107.60(11) . . ?
O1 P1 O4 109.29(10) . . ?
O3 P1 O4 105.41(11) . . ?
O6 P2 O5 117.49(12) . . ?
O6 P2 O7 108.32(11) . . ?
O5 P2 O7 110.27(12) . . ?
O6 P2 O4 107.81(11) . . ?
O5 P2 O4 108.54(11) . . ?
O7 P2 O4 103.48(11) . . ?
P1 O1 Cu1 130.75(12) . . ?
P1 O2 Cu1 134.40(11) . 2_655 ?
P1 O3 H3A 109.5 . . ?
P1 O4 P2 132.50(12) . . ?
P2 O5 Cu1 121.85(11) . . ?
P2 O7 H7A 109.5 . . ?
C1 N1 C5 119.3(2) . . ?
C1 N1 Cu1 125.9(2) . . ?
C5 N1 Cu1 114.65(18) . . ?
C10 N2 C6 118.7(2) . . ?
C10 N2 Cu1 126.3(2) . . ?
C6 N2 Cu1 115.01(18) . . ?
N1 C1 C2 121.7(3) . . ?
N1 C1 H1 119.1 . . ?
C2 C1 H1 119.1 . . ?
C3 C2 C1 119.2(3) . . ?
C3 C2 H2 120.4 . . ?
C1 C2 H2 120.4 . . ?
C2 C3 C4 119.1(3) . . ?
C2 C3 H3 120.4 . . ?
C4 C3 H3 120.4 . . ?
C5 C4 C3 118.7(3) . . ?
C5 C4 H4 120.6 . . ?
C3 C4 H4 120.6 . . ?
N1 C5 C4 121.9(3) . . ?
N1 C5 C6 114.7(2) . . ?
C4 C5 C6 123.4(3) . . ?
N2 C6 C7 122.1(3) . . ?
N2 C6 C5 113.8(2) . . ?
C7 C6 C5 124.1(3) . . ?
C6 C7 C8 119.3(3) . . ?
C6 C7 H7 120.4 . . ?
C8 C7 H7 120.4 . . ?
C7 C8 C9 119.0(3) . . ?
C7 C8 H8 120.5 . . ?
C9 C8 H8 120.5 . . ?
C10 C9 C8 118.7(3) . . ?
C10 C9 H9 120.6 . . ?
C8 C9 H9 120.6 . . ?
N2 C10 C9 122.2(3) . . ?
N2 C10 H10 118.9 . . ?
C9 C10 H10 118.9 . . ?

loop_
_geom_bond_atom_site_label_1
_geom_bond_atom_site_label_2
_geom_bond_distance
_geom_bond_site_symmetry_2
_geom_bond_publ_flag
Cu1 O1 1.9439(19) . ?
Cu1 O5 1.9508(19) . ?
Cu1 N2 1.990(2) . ?
Cu1 N1 1.991(2) . ?
Cu1 O2 2.273(2) 2_655 ?
Cu1 Cu1 5.3624(7) 2_655 ?
P1 O2 1.4992(19) . ?
P1 O1 1.5057(19) . ?
P1 O3 1.550(2) . ?
P1 O4 1.6109(19) . ?
P2 O6 1.485(2) . ?
P2 O5 1.509(2) . ?
P2 O7 1.571(2) . ?
P2 O4 1.6129(19) . ?
O2 Cu1 2.273(2) 2_655 ?
O3 H3A 0.8200 . ?
O7 H7A 0.8200 . ?
N1 C1 1.342(3) . ?
N1 C5 1.346(4) . ?
N2 C10 1.345(4) . ?
N2 C6 1.351(4) . ?
C1 C2 1.386(4) . ?
C1 H1 0.9300 . ?
C2 C3 1.381(4) . ?
C2 H2 0.9300 . ?
C3 C4 1.394(4) . ?
C3 H3 0.9300 . ?
C4 C5 1.386(4) . ?
C4 H4 0.9300 . ?
C5 C6 1.491(4) . ?
C6 C7 1.371(4) . ?
C7 C8 1.384(4) . ?
C7 H7 0.9300 . ?
C8 C9 1.391(4) . ?
C8 H8 0.9300 . ?
C9 C10 1.382(4) . ?
C9 H9 0.9300 . ?
C10 H10 0.9300 . ?
